data_7210246
loop_
_publ_author_name
'Wang, Yu-Hong'
'Jiang, Jian-Bing'
'Wang, Peng'
'Sun, Xiao-Lu'
'Zhu, Qin-Yu'
'Dai, Jie'

_publ_section_title
;
 Polymeric supertetrahedral InS clusters assembled by new linkages
;
_journal_issue 30
_journal_name_full CrystEngComm
_journal_page_first 6040
_journal_paper_doi 10.1039/c3ce40270c
_journal_volume 15
_journal_year 2013
_chemical_formula_sum 'C36 H92 In12 N12 Ni O3 S20'
_chemical_formula_weight 2818.94
_chemical_name_systematic
; 
 ? 
;
_space_group_IT_number 14
_symmetry_cell_setting monoclinic
_symmetry_space_group_name_Hall '-P 2ybc'
_symmetry_space_group_name_H-M 'P 1 21/c 1'
_atom_sites_solution_hydrogens geom
_atom_sites_solution_primary direct
_atom_sites_solution_secondary difmap
_audit_creation_method SHELXL-97
_cell_angle_alpha 90.00
_cell_angle_beta 107.4360(10)
_cell_angle_gamma 90.00
_cell_formula_units_Z 4
_cell_length_a 18.9686(10)
_cell_length_b 18.8743(9)
_cell_length_c 26.1162(14)
_cell_measurement_reflns_used 37861
_cell_measurement_temperature 223(2)
_cell_measurement_theta_max 27.5
_cell_measurement_theta_min 3.0
_cell_volume 8920.5(8)
_computing_structure_refinement 'SHELXL-97 (Sheldrick, 1997)'
_computing_structure_solution 'SHELXS-97 (Sheldrick, 1990)'
_diffrn_ambient_temperature 223(2)
_diffrn_detector_area_resol_mean 14.63
_diffrn_measured_fraction_theta_full 0.995
_diffrn_measured_fraction_theta_max 0.995
_diffrn_measurement_device_type 'Rigaku Saturn'
_diffrn_measurement_method \w
_diffrn_radiation_monochromator graphite
_diffrn_radiation_source 'fine-focus sealed tube'
_diffrn_radiation_type MoK\a
_diffrn_radiation_wavelength 0.71075
_diffrn_reflns_av_R_equivalents 0.0569
_diffrn_reflns_av_sigmaI/netI 0.0689
_diffrn_reflns_limit_h_max 22
_diffrn_reflns_limit_h_min -20
_diffrn_reflns_limit_k_max 22
_diffrn_reflns_limit_k_min -20
_diffrn_reflns_limit_l_max 31
_diffrn_reflns_limit_l_min -26
_diffrn_reflns_number 43775
_diffrn_reflns_theta_full 25.00
_diffrn_reflns_theta_max 25.00
_diffrn_reflns_theta_min 3.05
_exptl_absorpt_coefficient_mu 3.757
_exptl_absorpt_correction_T_max 0.5512
_exptl_absorpt_correction_T_min 0.3014
_exptl_absorpt_correction_type multi-scan
_exptl_absorpt_process_details 'Jacobson, R. (1998) Private communication '
_exptl_crystal_colour purple
_exptl_crystal_density_diffrn 2.223
_exptl_crystal_density_method 'not measured'
_exptl_crystal_description Block
_exptl_crystal_F_000 5776
_exptl_crystal_size_max 0.42
_exptl_crystal_size_mid 0.30
_exptl_crystal_size_min 0.18
_platon_squeeze_details
;
;
_refine_diff_density_max 1.399
_refine_diff_density_min -1.175
_refine_diff_density_rms 0.168
_refine_ls_extinction_method none
_refine_ls_goodness_of_fit_ref 1.014
_refine_ls_hydrogen_treatment mixed
_refine_ls_matrix_type full
_refine_ls_number_parameters 659
_refine_ls_number_reflns 15654
_refine_ls_number_restraints 459
_refine_ls_restrained_S_all 1.002
_refine_ls_R_factor_all 0.0740
_refine_ls_R_factor_gt 0.0563
_refine_ls_shift/su_max 0.000
_refine_ls_shift/su_mean 0.000
_refine_ls_structure_factor_coef Fsqd
_refine_ls_weighting_details 'calc w=1/[\s^2^(Fo^2^)+(0.0550P)^2^+57.6728P] where P=(Fo^2^+2Fc^2^)/3'
_refine_ls_weighting_scheme calc
_refine_ls_wR_factor_gt 0.1278
_refine_ls_wR_factor_ref 0.1387
_reflns_number_gt 12921
_reflns_number_total 15654
_reflns_threshold_expression >2sigma(I)
_cod_data_source_file c3ce40270c.txt
_cod_data_source_block l
_cod_original_sg_symbol_Hall '-P 2ybc '
_cod_original_sg_symbol_H-M 'P 21/c  '
_cod_database_code 7210246

loop_
_symmetry_equiv_pos_as_xyz
'x, y, z'
'-x, y+1/2, -z+1/2'
'-x, -y, -z'
'x, -y-1/2, z-1/2'

loop_
_atom_site_label
_atom_site_type_symbol
_atom_site_fract_x
_atom_site_fract_y
_atom_site_fract_z
_atom_site_U_iso_or_equiv
_atom_site_adp_type
_atom_site_occupancy
_atom_site_symmetry_multiplicity
_atom_site_calc_flag
_atom_site_refinement_flags
In1 In 0.13038(4) -0.05253(4) 0.34145(3) 0.03657(18) Uani 1 1 d U
In2 In 0.07046(4) 0.11399(4) 0.25594(3) 0.03709(18) Uani 1 1 d U
In3 In 0.22495(4) -0.01926(3) 0.22841(3) 0.03278(17) Uani 1 1 d U
In4 In 0.27553(4) 0.09909(3) 0.36329(3) 0.03278(17) Uani 1 1 d U
In5 In 0.01696(4) 0.28639(4) 0.16746(3) 0.03972(19) Uani 1 1 d U
In6 In 0.15900(4) 0.15813(4) 0.13630(3) 0.03394(17) Uani 1 1 d U
In7 In 0.20829(4) 0.27966(4) 0.27149(3) 0.03514(17) Uani 1 1 d U
In8 In 0.30604(4) 0.03200(4) 0.12060(3) 0.03218(17) Uani 1 1 d U
In9 In 0.36684(4) 0.15173(3) 0.24588(3) 0.03048(16) Uani 1 1 d U
In10 In 0.40537(4) 0.25776(3) 0.37352(3) 0.03193(17) Uani 1 1 d U
In11 In 0.43715(3) 0.07288(3) 0.00282(3) 0.02778(15) Uani 1 1 d U
In12 In 0.48810(3) -0.05932(3) 0.10925(3) 0.02768(15) Uani 1 1 d U
Ni1 Ni 0.25971(7) -0.19126(7) -0.06876(6) 0.0416(3) Uani 1 1 d U
S1 S 0.08896(14) -0.14659(14) 0.38985(11) 0.0423(6) Uani 1 1 d U
S2 S 0.02486(15) 0.02363(16) 0.30294(14) 0.0564(8) Uani 1 1 d U
S3 S 0.18376(16) -0.11074(14) 0.27763(11) 0.0440(6) Uani 1 1 d U
S4 S 0.23036(16) 0.00833(15) 0.41011(11) 0.0457(7) Uani 1 1 d U
S5 S -0.03165(14) 0.19156(16) 0.21289(12) 0.0478(7) Uani 1 1 d U
S6 S 0.11772(13) 0.06008(13) 0.18578(11) 0.0366(6) Uani 1 1 d U
S7 S 0.17097(14) 0.18174(13) 0.32230(10) 0.0369(6) Uani 1 1 d U
S8 S 0.27405(15) -0.07384(13) 0.16280(11) 0.0392(6) Uani 1 1 d U
S9 S 0.32585(13) 0.04972(12) 0.29214(10) 0.0333(5) Uani 1 1 d U
S10 S 0.38133(14) 0.15750(13) 0.42430(10) 0.0387(6) Uani 1 1 d U
S11 S 0.06454(16) 0.24310(15) 0.09627(11) 0.0470(7) Uani 1 1 d U
S12 S 0.10193(16) 0.35617(15) 0.23912(13) 0.0569(8) Uani 1 1 d U
S13 S 0.19605(14) 0.09429(15) 0.06899(10) 0.0410(6) Uani 1 1 d U
S14 S 0.25910(13) 0.22975(13) 0.20090(10) 0.0349(5) Uani 1 1 d U
S15 S 0.30658(14) 0.34348(13) 0.33563(10) 0.0378(6) Uani 1 1 d U
S16 S 0.36684(12) -0.01373(12) 0.05426(9) 0.0277(5) Uani 1 1 d U
S17 S 0.41044(14) 0.10237(14) 0.17575(10) 0.0367(6) Uani 1 1 d U
S18 S 0.46404(14) 0.21791(14) 0.30767(11) 0.0414(6) Uani 1 1 d U
S19 S 0.43971(12) -0.02555(12) -0.06438(9) 0.0267(5) Uani 1 1 d U
S20 S 0.49183(12) 0.16334(11) -0.05745(9) 0.0255(5) Uani 1 1 d U
N1 N 0.3219(4) 0.1196(4) -0.0356(3) 0.0344(19) Uani 1 1 d U
H1 H 0.2866 0.0986 -0.0600 0.041 Uiso 1 1 calc R
N2 N 0.4314(4) 0.1672(4) 0.0565(3) 0.0317(18) Uani 1 1 d U
H2 H 0.4689 0.1839 0.0817 0.038 Uiso 1 1 calc R
N3 N 0.4527(4) -0.1179(4) 0.1755(3) 0.0357(19) Uani 1 1 d U
H3 H 0.4249 -0.1555 0.1700 0.043 Uiso 1 1 calc R
N4 N 0.5584(5) -0.0128(5) 0.1873(3) 0.045(2) Uani 1 1 d U
H4 H 0.5825 0.0269 0.1900 0.054 Uiso 1 1 calc R
N5 N 0.3102(5) -0.1866(5) 0.0160(3) 0.045(2) Uani 1 1 d U
H5 H 0.3299 -0.1494 0.0345 0.054 Uiso 1 1 calc R
N6 N 0.2681(5) -0.3017(5) -0.0530(3) 0.046(2) Uani 1 1 d U
H6 H 0.2466 -0.3352 -0.0750 0.055 Uiso 1 1 calc R
N7 N 0.3600(4) -0.1906(5) -0.0897(3) 0.039(2) Uani 1 1 d U
H7 H 0.4042 -0.1956 -0.0676 0.047 Uiso 1 1 calc R
N8 N 0.2140(5) -0.2081(5) -0.1519(3) 0.048(2) Uani 1 1 d U
H8 H 0.1671 -0.2076 -0.1693 0.057 Uiso 1 1 calc R
N9 N 0.2511(4) -0.0796(5) -0.0753(4) 0.049(2) Uani 1 1 d U
H9 H 0.2875 -0.0504 -0.0726 0.059 Uiso 1 1 calc R
N10 N 0.1518(5) -0.1777(5) -0.0591(4) 0.056(3) Uani 1 1 d U
H10 H 0.1199 -0.2116 -0.0611 0.068 Uiso 1 1 calc R
C1 C 0.3160(6) 0.1895(7) -0.0133(5) 0.058(3) Uani 1 1 d U
H1A H 0.3435 0.2208 -0.0310 0.069 Uiso 1 1 calc R
C2 C 0.2390(6) 0.2197(6) -0.0301(5) 0.054(3) Uani 1 1 d U
H2A H 0.2054 0.1861 -0.0206 0.065 Uiso 1 1 calc R
H2B H 0.2224 0.2257 -0.0692 0.065 Uiso 1 1 calc R
C3 C 0.2348(9) 0.2912(9) -0.0033(7) 0.095(5) Uani 1 1 d U
H3A H 0.2547 0.3278 -0.0217 0.114 Uiso 1 1 calc R
H3B H 0.1827 0.3025 -0.0085 0.114 Uiso 1 1 calc R
C4 C 0.2732(9) 0.2948(9) 0.0526(7) 0.092(5) Uani 1 1 d U
H4A H 0.2450 0.2680 0.0719 0.110 Uiso 1 1 calc R
H4B H 0.2743 0.3443 0.0640 0.110 Uiso 1 1 calc R
C5 C 0.3506(6) 0.2674(6) 0.0690(5) 0.051(3) Uani 1 1 d U
H5A H 0.3681 0.2621 0.1081 0.061 Uiso 1 1 calc R
H5B H 0.3828 0.3015 0.0586 0.061 Uiso 1 1 calc R
C6 C 0.3553(7) 0.1962(7) 0.0428(6) 0.064(4) Uani 1 1 d U
H6A H 0.3293 0.1633 0.0605 0.077 Uiso 1 1 calc R
C7 C 0.4835(6) -0.0833(6) 0.2288(4) 0.042(3) Uani 1 1 d U
H7A H 0.4530 -0.0409 0.2291 0.050 Uiso 1 1 calc R
C8 C 0.4787(6) -0.1306(6) 0.2746(4) 0.048(3) Uani 1 1 d U
H8A H 0.4268 -0.1407 0.2712 0.057 Uiso 1 1 calc R
H8B H 0.5037 -0.1757 0.2732 0.057 Uiso 1 1 calc R
C9 C 0.5146(9) -0.0944(8) 0.3274(5) 0.080(4) Uani 1 1 d U
H9A H 0.4866 -0.0516 0.3301 0.096 Uiso 1 1 calc R
H9B H 0.5137 -0.1261 0.3569 0.096 Uiso 1 1 calc R
C10 C 0.5931(9) -0.0745(8) 0.3327(5) 0.079(4) Uani 1 1 d U
H10A H 0.6217 -0.1171 0.3307 0.095 Uiso 1 1 calc R
H10B H 0.6157 -0.0518 0.3675 0.095 Uiso 1 1 calc R
C11 C 0.5944(9) -0.0241(7) 0.2879(4) 0.074(4) Uani 1 1 d U
H11A H 0.6455 -0.0116 0.2907 0.089 Uiso 1 1 calc R
H11B H 0.5679 0.0195 0.2910 0.089 Uiso 1 1 calc R
C12 C 0.5582(6) -0.0587(6) 0.2341(4) 0.049(3) Uani 1 1 d U
H12 H 0.5879 -0.1012 0.2323 0.058 Uiso 1 1 calc R
C13 C 0.3054(9) -0.2577(7) 0.0373(5) 0.076(4) Uani 1 1 d U
H13 H 0.2528 -0.2629 0.0354 0.091 Uiso 1 1 calc R
C14 C 0.3478(7) -0.2665(7) 0.0976(5) 0.059(3) Uani 1 1 d U
H14A H 0.3992 -0.2517 0.1038 0.070 Uiso 1 1 calc R
H14B H 0.3258 -0.2353 0.1186 0.070 Uiso 1 1 calc R
C15 C 0.3467(11) -0.3409(8) 0.1167(6) 0.094(5) Uani 1 1 d U
H15A H 0.3832 -0.3453 0.1521 0.113 Uiso 1 1 calc R
H15B H 0.2980 -0.3504 0.1209 0.113 Uiso 1 1 calc R
C16 C 0.3616(13) -0.3930(9) 0.0828(6) 0.120(5) Uani 1 1 d U
H16A H 0.3546 -0.4399 0.0966 0.145 Uiso 1 1 calc R
H16B H 0.4134 -0.3891 0.0836 0.145 Uiso 1 1 calc R
C17 C 0.3114(11) -0.3870(8) 0.0232(6) 0.099(5) Uani 1 1 d U
H17A H 0.3272 -0.4216 0.0009 0.118 Uiso 1 1 calc R
H17B H 0.2599 -0.3973 0.0211 0.118 Uiso 1 1 calc R
C18 C 0.3172(10) -0.3110(6) 0.0022(5) 0.079(4) Uani 1 1 d U
H18 H 0.3685 -0.3052 0.0009 0.095 Uiso 1 1 calc R
C19 C 0.3417(6) -0.1804(7) -0.1468(5) 0.059(3) Uani 1 1 d U
H19 H 0.3292 -0.1296 -0.1533 0.071 Uiso 1 1 calc R
C20 C 0.4021(5) -0.1946(6) -0.1713(4) 0.046(3) Uani 1 1 d U
H20A H 0.4203 -0.2429 -0.1620 0.055 Uiso 1 1 calc R
H20B H 0.4431 -0.1621 -0.1553 0.055 Uiso 1 1 calc R
C21 C 0.3795(7) -0.1864(7) -0.2319(5) 0.059(3) Uani 1 1 d U
H21A H 0.3714 -0.1361 -0.2410 0.071 Uiso 1 1 calc R
H21B H 0.4199 -0.2030 -0.2450 0.071 Uiso 1 1 calc R
C22 C 0.3128(8) -0.2257(8) -0.2589(5) 0.074(4) Uani 1 1 d U
H22A H 0.3234 -0.2766 -0.2551 0.089 Uiso 1 1 calc R
H22B H 0.2978 -0.2143 -0.2973 0.089 Uiso 1 1 calc R
C23 C 0.2489(6) -0.2085(7) -0.2360(5) 0.055(3) Uani 1 1 d U
H23A H 0.2339 -0.1589 -0.2437 0.066 Uiso 1 1 calc R
H23B H 0.2063 -0.2386 -0.2532 0.066 Uiso 1 1 calc R
C24 C 0.2729(6) -0.2207(7) -0.1755(5) 0.054(3) Uani 1 1 d U
H24 H 0.2856 -0.2716 -0.1700 0.065 Uiso 1 1 calc R
C25 C 0.1731(7) -0.0600(6) -0.0851(6) 0.068(4) Uani 1 1 d U
H25 H 0.1462 -0.0722 -0.1228 0.081 Uiso 1 1 calc R
C26 C 0.1618(7) 0.0168(8) -0.0775(7) 0.087(5) Uani 1 1 d U
H26A H 0.1806 0.0444 -0.1024 0.105 Uiso 1 1 calc R
H26B H 0.1896 0.0306 -0.0408 0.105 Uiso 1 1 calc R
C27 C 0.0789(10) 0.0335(12) -0.0875(10) 0.137(7) Uani 1 1 d U
H27A H 0.0731 0.0838 -0.0805 0.164 Uiso 1 1 calc R
H27B H 0.0520 0.0242 -0.1253 0.164 Uiso 1 1 calc R
C28 C 0.0465(10) -0.0103(11) -0.0524(10) 0.133(7) Uani 1 1 d U
H28A H 0.0677 0.0049 -0.0151 0.160 Uiso 1 1 calc R
H28B H -0.0069 -0.0021 -0.0626 0.160 Uiso 1 1 calc R
C29 C 0.0601(7) -0.0860(8) -0.0562(7) 0.087(5) Uani 1 1 d U
H29A H 0.0302 -0.1032 -0.0914 0.104 Uiso 1 1 calc R
H29B H 0.0439 -0.1111 -0.0289 0.104 Uiso 1 1 calc R
C30 C 0.1402(7) -0.1036(7) -0.0488(6) 0.073(4) Uani 1 1 d U
H30 H 0.1685 -0.0931 -0.0111 0.087 Uiso 1 1 calc R

loop_
_atom_site_aniso_label
_atom_site_aniso_U_11
_atom_site_aniso_U_22
_atom_site_aniso_U_33
_atom_site_aniso_U_23
_atom_site_aniso_U_13
_atom_site_aniso_U_12
In1 0.0371(4) 0.0312(4) 0.0436(4) 0.0013(3) 0.0154(3) -0.0061(3)
In2 0.0294(4) 0.0339(4) 0.0484(5) 0.0008(3) 0.0124(3) 0.0019(3)
In3 0.0346(4) 0.0281(3) 0.0386(4) -0.0021(3) 0.0155(3) -0.0003(3)
In4 0.0348(4) 0.0288(3) 0.0351(4) -0.0012(3) 0.0110(3) -0.0056(3)
In5 0.0337(4) 0.0355(4) 0.0456(5) -0.0053(3) 0.0053(3) 0.0082(3)
In6 0.0319(4) 0.0332(4) 0.0362(4) -0.0023(3) 0.0093(3) 0.0049(3)
In7 0.0341(4) 0.0297(4) 0.0373(4) -0.0040(3) 0.0041(3) 0.0014(3)
In8 0.0331(4) 0.0322(4) 0.0340(4) -0.0034(3) 0.0144(3) 0.0011(3)
In9 0.0309(3) 0.0310(4) 0.0301(4) -0.0047(3) 0.0100(3) -0.0031(3)
In10 0.0332(4) 0.0295(3) 0.0331(4) -0.0051(3) 0.0101(3) -0.0056(3)
In11 0.0271(3) 0.0285(3) 0.0268(4) -0.0015(3) 0.0067(3) 0.0037(3)
In12 0.0307(3) 0.0294(3) 0.0234(3) 0.0013(3) 0.0087(3) 0.0024(3)
Ni1 0.0325(7) 0.0425(8) 0.0483(9) -0.0065(6) 0.0099(6) -0.0058(6)
S1 0.0344(13) 0.0433(15) 0.0447(16) 0.0060(12) 0.0051(11) -0.0129(12)
S2 0.0363(15) 0.0495(17) 0.087(2) 0.0169(16) 0.0240(15) 0.0011(14)
S3 0.0559(17) 0.0316(13) 0.0486(17) -0.0001(12) 0.0220(13) -0.0015(13)
S4 0.0529(16) 0.0451(15) 0.0394(16) 0.0041(12) 0.0142(13) -0.0196(13)
S5 0.0301(13) 0.0507(16) 0.0595(19) 0.0008(14) 0.0088(12) 0.0086(13)
S6 0.0338(13) 0.0309(13) 0.0450(15) -0.0011(11) 0.0117(11) 0.0044(11)
S7 0.0364(13) 0.0330(13) 0.0422(15) -0.0021(11) 0.0133(11) -0.0009(11)
S8 0.0456(15) 0.0297(13) 0.0503(16) -0.0053(11) 0.0265(13) -0.0013(12)
S9 0.0343(13) 0.0307(12) 0.0369(14) -0.0025(10) 0.0137(11) -0.0023(11)
S10 0.0442(14) 0.0330(13) 0.0360(14) -0.0009(11) 0.0076(11) -0.0085(12)
S11 0.0466(15) 0.0467(16) 0.0444(16) 0.0029(13) 0.0084(13) 0.0177(13)
S12 0.0481(17) 0.0382(15) 0.067(2) -0.0128(14) -0.0087(14) 0.0123(14)
S13 0.0388(14) 0.0511(16) 0.0326(14) -0.0029(12) 0.0097(11) 0.0081(13)
S14 0.0357(13) 0.0318(13) 0.0345(14) -0.0013(10) 0.0064(11) 0.0003(11)
S15 0.0397(14) 0.0307(12) 0.0367(14) -0.0066(11) 0.0021(11) -0.0008(11)
S16 0.0267(11) 0.0289(12) 0.0286(12) -0.0017(9) 0.0098(9) 0.0037(10)
S17 0.0376(13) 0.0401(14) 0.0351(14) -0.0061(11) 0.0152(11) -0.0031(12)
S18 0.0385(14) 0.0463(15) 0.0428(16) -0.0170(12) 0.0172(12) -0.0138(12)
S19 0.0275(11) 0.0274(11) 0.0243(12) -0.0002(9) 0.0066(9) -0.0005(10)
S20 0.0265(11) 0.0250(11) 0.0248(12) 0.0028(9) 0.0072(9) 0.0040(9)
N1 0.021(4) 0.041(5) 0.032(5) -0.002(4) -0.007(3) 0.004(4)
N2 0.029(4) 0.037(4) 0.026(4) -0.001(3) 0.002(3) 0.002(4)
N3 0.040(5) 0.037(5) 0.028(4) 0.002(4) 0.008(4) -0.007(4)
N4 0.056(5) 0.046(5) 0.025(5) 0.008(4) 0.000(4) -0.019(4)
N5 0.047(5) 0.043(5) 0.042(5) -0.016(4) 0.007(4) -0.022(4)
N6 0.066(6) 0.041(5) 0.025(5) -0.006(4) 0.006(4) -0.013(5)
N7 0.032(4) 0.062(6) 0.021(4) -0.003(4) 0.005(3) -0.003(4)
N8 0.028(4) 0.066(6) 0.042(5) -0.013(5) 0.000(4) -0.003(4)
N9 0.025(4) 0.037(5) 0.081(7) -0.003(5) 0.008(4) -0.007(4)
N10 0.041(5) 0.049(6) 0.080(7) -0.008(5) 0.022(5) -0.013(5)
C1 0.039(6) 0.066(8) 0.064(8) -0.030(6) 0.009(6) 0.021(6)
C2 0.041(6) 0.058(7) 0.068(8) 0.023(6) 0.024(6) 0.020(6)
C3 0.094(11) 0.091(11) 0.101(13) -0.009(9) 0.029(10) 0.059(10)
C4 0.101(12) 0.078(10) 0.100(13) 0.001(9) 0.038(10) 0.034(9)
C5 0.062(7) 0.043(6) 0.050(7) -0.010(5) 0.021(6) 0.012(6)
C6 0.046(7) 0.048(7) 0.091(10) -0.011(7) 0.008(7) 0.014(6)
C7 0.059(7) 0.049(6) 0.022(5) 0.004(4) 0.019(5) -0.006(5)
C8 0.058(7) 0.053(7) 0.033(6) 0.011(5) 0.015(5) -0.006(6)
C9 0.124(13) 0.080(10) 0.044(8) 0.013(7) 0.039(8) 0.007(9)
C10 0.118(12) 0.081(10) 0.020(6) 0.000(6) -0.006(7) -0.009(9)
C11 0.123(12) 0.068(8) 0.025(6) -0.001(6) 0.013(7) -0.045(8)
C12 0.062(7) 0.049(6) 0.030(6) 0.003(5) 0.005(5) -0.013(6)
C13 0.110(11) 0.050(8) 0.055(8) 0.005(6) 0.006(8) -0.016(8)
C14 0.067(8) 0.058(7) 0.056(8) -0.004(6) 0.027(6) -0.013(6)
C15 0.149(13) 0.077(9) 0.043(8) -0.005(7) 0.007(8) -0.018(9)
C16 0.194(13) 0.088(9) 0.059(8) 0.008(7) 0.007(9) 0.016(10)
C17 0.179(14) 0.062(8) 0.047(8) -0.006(7) 0.021(9) -0.006(9)
C18 0.139(13) 0.037(7) 0.059(9) -0.003(6) 0.027(9) 0.006(8)
C19 0.041(6) 0.065(8) 0.068(9) 0.001(6) 0.012(6) -0.004(6)
C20 0.027(5) 0.059(7) 0.052(7) 0.006(5) 0.010(5) 0.001(5)
C21 0.054(7) 0.077(9) 0.052(8) 0.005(6) 0.024(6) -0.011(7)
C22 0.084(10) 0.092(10) 0.048(8) -0.009(7) 0.022(7) -0.010(8)
C23 0.049(7) 0.055(7) 0.051(7) -0.008(6) -0.002(6) -0.015(6)
C24 0.048(7) 0.063(8) 0.047(7) -0.009(6) 0.007(5) -0.005(6)
C25 0.069(8) 0.045(7) 0.094(11) 0.003(7) 0.030(8) -0.003(7)
C26 0.055(8) 0.066(9) 0.133(14) -0.023(9) 0.017(8) -0.005(7)
C27 0.084(11) 0.117(14) 0.205(18) -0.026(13) 0.037(11) 0.025(11)
C28 0.079(11) 0.125(14) 0.202(18) -0.030(13) 0.054(11) 0.026(11)
C29 0.045(7) 0.088(11) 0.126(13) -0.051(10) 0.023(8) -0.015(8)
C30 0.059(8) 0.068(9) 0.098(11) -0.010(8) 0.035(8) 0.004(7)

loop_
_atom_type_symbol
_atom_type_description
_atom_type_scat_dispersion_real
_atom_type_scat_dispersion_imag
_atom_type_scat_source
C C 0.0033 0.0016 'International Tables Vol C Tables 4.2.6.8 and 6.1.1.4'
H H 0.0000 0.0000 'International Tables Vol C Tables 4.2.6.8 and 6.1.1.4'
N N 0.0061 0.0033 'International Tables Vol C Tables 4.2.6.8 and 6.1.1.4'
O O 0.0106 0.0060 'International Tables Vol C Tables 4.2.6.8 and 6.1.1.4'
S S 0.1246 0.1234 'International Tables Vol C Tables 4.2.6.8 and 6.1.1.4'
In In -0.7276 1.3100 'International Tables Vol C Tables 4.2.6.8 and 6.1.1.4'
Ni Ni 0.3393 1.1124 'International Tables Vol C Tables 4.2.6.8 and 6.1.1.4'

loop_
_geom_angle_atom_site_label_1
_geom_angle_atom_site_label_2
_geom_angle_atom_site_label_3
_geom_angle
_geom_angle_site_symmetry_1
_geom_angle_site_symmetry_3
S2 In1 S1 106.99(10) . .
S2 In1 S3 116.18(11) . .
S1 In1 S3 106.76(10) . .
S2 In1 S4 112.61(11) . .
S1 In1 S4 104.98(9) . .
S3 In1 S4 108.55(10) . .
S2 In2 S5 107.79(10) . .
S2 In2 S6 110.47(10) . .
S5 In2 S6 108.69(10) . .
S2 In2 S7 108.88(11) . .
S5 In2 S7 110.45(9) . .
S6 In2 S7 110.52(8) . .
S8 In3 S3 109.13(9) . .
S8 In3 S9 108.33(9) . .
S3 In3 S9 108.88(9) . .
S8 In3 S6 112.01(9) . .
S3 In3 S6 108.35(9) . .
S9 In3 S6 110.09(8) . .
S4 In4 S10 109.92(9) . .
S4 In4 S7 107.72(10) . .
S10 In4 S7 113.12(9) . .
S4 In4 S9 112.60(9) . .
S10 In4 S9 103.43(9) . .
S7 In4 S9 110.12(9) . .
S11 In5 S12 116.91(11) . .
S11 In5 S1 97.44(9) . 2
S12 In5 S1 114.65(9) . 2
S11 In5 S5 113.56(10) . .
S12 In5 S5 106.05(11) . .
S1 In5 S5 108.03(9) 2 .
S11 In6 S13 111.13(10) . .
S11 In6 S6 114.16(9) . .
S13 In6 S6 102.21(9) . .
S11 In6 S14 104.33(9) . .
S13 In6 S14 115.57(9) . .
S6 In6 S14 109.81(9) . .
S12 In7 S15 109.49(9) . .
S12 In7 S7 106.74(11) . .
S15 In7 S7 106.42(9) . .
S12 In7 S14 115.58(10) . .
S15 In7 S14 108.04(9) . .
S7 In7 S14 110.20(8) . .
S13 In8 S8 111.02(9) . .
S13 In8 S17 118.15(9) . .
S8 In8 S17 116.26(9) . .
S13 In8 S16 106.30(8) . .
S8 In8 S16 104.97(8) . .
S17 In8 S16 97.72(8) . .
S18 In9 S17 110.00(9) . .
S18 In9 S14 111.27(9) . .
S17 In9 S14 106.74(9) . .
S18 In9 S9 111.12(9) . .
S17 In9 S9 107.14(8) . .
S14 In9 S9 110.40(8) . .
S18 In10 S10 110.22(10) . .
S18 In10 S15 112.06(10) . .
S10 In10 S15 119.26(9) . .
S18 In10 S20 110.50(8) . 4_566
S10 In10 S20 104.91(8) . 4_566
S15 In10 S20 98.82(8) . 4_566
N2 In11 N1 75.8(3) . .
N2 In11 S19 175.01(19) . .
N1 In11 S19 101.0(2) . .
N2 In11 S19 95.08(19) . 3_655
N1 In11 S19 168.0(2) . 3_655
S19 In11 S19 88.64(7) . 3_655
N2 In11 S16 92.6(2) . .
N1 In11 S16 84.4(2) . .
S19 In11 S16 90.88(7) . .
S19 In11 S16 88.29(7) 3_655 .
N2 In11 S20 87.9(2) . .
N1 In11 S20 89.1(2) . .
S19 In11 S20 88.29(7) . .
S19 In11 S20 98.47(7) 3_655 .
S16 In11 S20 173.16(7) . .
N4 In12 N3 74.7(3) . .
N4 In12 S16 125.8(2) . .
N3 In12 S16 99.9(2) . .
N4 In12 S20 131.1(2) . 3_655
N3 In12 S20 99.0(2) . 3_655
S16 In12 S20 103.12(7) . 3_655
N4 In12 S19 85.4(2) . 3_655
N3 In12 S19 160.0(2) . 3_655
S16 In12 S19 92.73(7) . 3_655
S20 In12 S19 93.10(7) 3_655 3_655
N8 Ni1 N9 94.0(4) . .
N8 Ni1 N6 92.0(3) . .
N9 Ni1 N6 173.4(4) . .
N8 Ni1 N7 82.0(3) . .
N9 Ni1 N7 91.5(3) . .
N6 Ni1 N7 92.0(3) . .
N8 Ni1 N5 173.4(4) . .
N9 Ni1 N5 92.4(4) . .
N6 Ni1 N5 81.7(3) . .
N7 Ni1 N5 96.2(3) . .
N8 Ni1 N10 91.5(4) . .
N9 Ni1 N10 80.7(3) . .
N6 Ni1 N10 96.5(4) . .
N7 Ni1 N10 169.5(4) . .
N5 Ni1 N10 91.2(4) . .
In1 S1 In5 112.88(11) . 2_545
In2 S2 In1 104.68(10) . .
In3 S3 In1 107.83(10) . .
In4 S4 In1 105.97(10) . .
In2 S5 In5 107.41(10) . .
In2 S6 In3 109.97(10) . .
In2 S6 In6 108.33(9) . .
In3 S6 In6 109.42(9) . .
In7 S7 In4 112.00(10) . .
In7 S7 In2 106.73(10) . .
In4 S7 In2 108.61(9) . .
In3 S8 In8 99.91(9) . .
In3 S9 In4 107.58(9) . .
In3 S9 In9 111.39(10) . .
In4 S9 In9 108.20(9) . .
In4 S10 In10 104.44(10) . .
In6 S11 In5 106.90(11) . .
In7 S12 In5 103.56(11) . .
In6 S13 In8 103.20(10) . .
In7 S14 In9 108.38(9) . .
In7 S14 In6 108.37(9) . .
In9 S14 In6 110.07(9) . .
In7 S15 In10 106.75(9) . .
In12 S16 In8 105.02(9) . .
In12 S16 In11 89.28(7) . .
In8 S16 In11 122.18(9) . .
In9 S17 In8 104.72(9) . .
In9 S18 In10 102.36(9) . .
In11 S19 In11 91.36(7) . 3_655
In11 S19 In12 89.01(7) . 3_655
In11 S19 In12 89.62(7) 3_655 3_655
In12 S20 In10 104.51(8) 3_655 4_565
In12 S20 In11 88.07(7) 3_655 .
In10 S20 In11 120.18(8) 4_565 .
C1 N1 In11 110.5(6) . .
C1 N1 H1 124.7 . .
In11 N1 H1 124.7 . .
C6 N2 In11 111.2(6) . .
C6 N2 H2 124.4 . .
In11 N2 H2 124.4 . .
C7 N3 In12 111.6(6) . .
C7 N3 H3 124.2 . .
In12 N3 H3 124.2 . .
C12 N4 In12 111.5(6) . .
C12 N4 H4 124.2 . .
In12 N4 H4 124.2 . .
C13 N5 Ni1 107.2(7) . .
C13 N5 H5 126.4 . .
Ni1 N5 H5 126.4 . .
C18 N6 Ni1 107.2(7) . .
C18 N6 H6 126.4 . .
Ni1 N6 H6 126.4 . .
C19 N7 Ni1 108.1(6) . .
C19 N7 H7 125.9 . .
Ni1 N7 H7 125.9 . .
C24 N8 Ni1 109.4(6) . .
C24 N8 H8 125.3 . .
Ni1 N8 H8 125.3 . .
C25 N9 Ni1 108.4(7) . .
C25 N9 H9 125.8 . .
Ni1 N9 H9 125.8 . .
C30 N10 Ni1 109.8(7) . .
C30 N10 H10 125.1 . .
Ni1 N10 H10 125.1 . .
C6 C1 N1 114.1(10) . .
C6 C1 C2 115.1(10) . .
N1 C1 C2 114.2(10) . .
C6 C1 H1A 103.8 . .
N1 C1 H1A 103.8 . .
C2 C1 H1A 103.8 . .
C1 C2 C3 112.2(11) . .
C1 C2 H2A 109.2 . .
C3 C2 H2A 109.2 . .
C1 C2 H2B 109.2 . .
C3 C2 H2B 109.2 . .
H2A C2 H2B 107.9 . .
C4 C3 C2 115.4(13) . .
C4 C3 H3A 108.4 . .
C2 C3 H3A 108.4 . .
C4 C3 H3B 108.4 . .
C2 C3 H3B 108.4 . .
H3A C3 H3B 107.5 . .
C3 C4 C5 115.8(13) . .
C3 C4 H4A 108.3 . .
C5 C4 H4A 108.3 . .
C3 C4 H4B 108.3 . .
C5 C4 H4B 108.3 . .
H4A C4 H4B 107.4 . .
C4 C5 C6 111.2(11) . .
C4 C5 H5A 109.4 . .
C6 C5 H5A 109.4 . .
C4 C5 H5B 109.4 . .
C6 C5 H5B 109.4 . .
H5A C5 H5B 108.0 . .
C1 C6 N2 112.5(10) . .
C1 C6 C5 117.0(10) . .
N2 C6 C5 113.7(10) . .
C1 C6 H6A 103.9 . .
N2 C6 H6A 103.9 . .
C5 C6 H6A 103.9 . .
C12 C7 N3 109.1(8) . .
C12 C7 C8 113.5(9) . .
N3 C7 C8 112.3(9) . .
C12 C7 H7A 107.2 . .
N3 C7 H7A 107.2 . .
C8 C7 H7A 107.2 . .
C9 C8 C7 109.7(10) . .
C9 C8 H8A 109.7 . .
C7 C8 H8A 109.7 . .
C9 C8 H8B 109.7 . .
C7 C8 H8B 109.7 . .
H8A C8 H8B 108.2 . .
C10 C9 C8 111.1(11) . .
C10 C9 H9A 109.4 . .
C8 C9 H9A 109.4 . .
C10 C9 H9B 109.4 . .
C8 C9 H9B 109.4 . .
H9A C9 H9B 108.0 . .
C9 C10 C11 109.3(12) . .
C9 C10 H10A 109.8 . .
C11 C10 H10A 109.8 . .
C9 C10 H10B 109.8 . .
C11 C10 H10B 109.8 . .
H10A C10 H10B 108.3 . .
C10 C11 C12 109.8(10) . .
C10 C11 H11A 109.7 . .
C12 C11 H11A 109.7 . .
C10 C11 H11B 109.7 . .
C12 C11 H11B 109.7 . .
H11A C11 H11B 108.2 . .
C7 C12 N4 110.2(9) . .
C7 C12 C11 112.6(10) . .
N4 C12 C11 113.3(9) . .
C7 C12 H12 106.8 . .
N4 C12 H12 106.8 . .
C11 C12 H12 106.8 . .
C18 C13 N5 111.4(12) . .
C18 C13 C14 116.4(12) . .
N5 C13 C14 114.3(10) . .
C18 C13 H13 104.4 . .
N5 C13 H13 104.4 . .
C14 C13 H13 104.4 . .
C15 C14 C13 112.7(11) . .
C15 C14 H14A 109.1 . .
C13 C14 H14A 109.1 . .
C15 C14 H14B 109.1 . .
C13 C14 H14B 109.1 . .
H14A C14 H14B 107.8 . .
C16 C15 C14 115.0(14) . .
C16 C15 H15A 108.5 . .
C14 C15 H15A 108.5 . .
C16 C15 H15B 108.5 . .
C14 C15 H15B 108.5 . .
H15A C15 H15B 107.5 . .
C15 C16 C17 113.5(16) . .
C15 C16 H16A 108.9 . .
C17 C16 H16A 108.9 . .
C15 C16 H16B 108.9 . .
C17 C16 H16B 108.9 . .
H16A C16 H16B 107.7 . .
C18 C17 C16 109.3(13) . .
C18 C17 H17A 109.8 . .
C16 C17 H17A 109.8 . .
C18 C17 H17B 109.8 . .
C16 C17 H17B 109.8 . .
H17A C17 H17B 108.3 . .
C13 C18 N6 111.7(12) . .
C13 C18 C17 112.7(12) . .
N6 C18 C17 111.3(11) . .
C13 C18 H18 106.9 . .
N6 C18 H18 106.9 . .
C17 C18 H18 106.9 . .
N7 C19 C20 116.3(9) . .
N7 C19 C24 110.6(10) . .
C20 C19 C24 111.1(10) . .
N7 C19 H19 106.1 . .
C20 C19 H19 106.1 . .
C24 C19 H19 106.1 . .
C19 C20 C21 114.5(9) . .
C19 C20 H20A 108.6 . .
C21 C20 H20A 108.6 . .
C19 C20 H20B 108.6 . .
C21 C20 H20B 108.6 . .
H20A C20 H20B 107.6 . .
C22 C21 C20 112.8(10) . .
C22 C21 H21A 109.0 . .
C20 C21 H21A 109.0 . .
C22 C21 H21B 109.0 . .
C20 C21 H21B 109.0 . .
H21A C21 H21B 107.8 . .
C21 C22 C23 112.0(11) . .
C21 C22 H22A 109.2 . .
C23 C22 H22A 109.2 . .
C21 C22 H22B 109.2 . .
C23 C22 H22B 109.2 . .
H22A C22 H22B 107.9 . .
C24 C23 C22 110.2(10) . .
C24 C23 H23A 109.6 . .
C22 C23 H23A 109.6 . .
C24 C23 H23B 109.6 . .
C22 C23 H23B 109.6 . .
H23A C23 H23B 108.1 . .
N8 C24 C19 111.8(10) . .
N8 C24 C23 112.8(9) . .
C19 C24 C23 112.7(10) . .
N8 C24 H24 106.4 . .
C19 C24 H24 106.4 . .
C23 C24 H24 106.4 . .
N9 C25 C26 113.6(11) . .
N9 C25 C30 109.4(11) . .
C26 C25 C30 109.9(12) . .
N9 C25 H25 107.9 . .
C26 C25 H25 107.9 . .
C30 C25 H25 107.9 . .
C25 C26 C27 110.9(13) . .
C25 C26 H26A 109.5 . .
C27 C26 H26A 109.5 . .
C25 C26 H26B 109.5 . .
C27 C26 H26B 109.5 . .
H26A C26 H26B 108.0 . .
C28 C27 C26 111.5(18) . .
C28 C27 H27A 109.3 . .
C26 C27 H27A 109.3 . .
C28 C27 H27B 109.3 . .
C26 C27 H27B 109.3 . .
H27A C27 H27B 108.0 . .
C29 C28 C27 112.8(17) . .
C29 C28 H28A 109.0 . .
C27 C28 H28A 109.0 . .
C29 C28 H28B 109.0 . .
C27 C28 H28B 109.0 . .
H28A C28 H28B 107.8 . .
C28 C29 C30 113.4(13) . .
C28 C29 H29A 108.9 . .
C30 C29 H29A 108.9 . .
C28 C29 H29B 108.9 . .
C30 C29 H29B 108.9 . .
H29A C29 H29B 107.7 . .
N10 C30 C29 113.0(11) . .
N10 C30 C25 106.9(11) . .
C29 C30 C25 112.7(13) . .
N10 C30 H30 108.0 . .
C29 C30 H30 108.0 . .
C25 C30 H30 108.0 . .

loop_
_geom_bond_atom_site_label_1
_geom_bond_atom_site_label_2
_geom_bond_distance
_geom_bond_site_symmetry_2
In1 S2 2.424(3) .
In1 S1 2.442(3) .
In1 S3 2.454(3) .
In1 S4 2.469(3) .
In2 S2 2.408(3) .
In2 S5 2.420(3) .
In2 S6 2.486(3) .
In2 S7 2.509(3) .
In3 S8 2.413(2) .
In3 S3 2.418(3) .
In3 S9 2.494(2) .
In3 S6 2.502(2) .
In4 S4 2.407(3) .
In4 S10 2.422(3) .
In4 S7 2.498(3) .
In4 S9 2.509(2) .
In5 S11 2.438(3) .
In5 S12 2.455(3) .
In5 S1 2.465(3) 2
In5 S5 2.473(3) .
In6 S11 2.399(3) .
In6 S13 2.403(3) .
In6 S6 2.513(3) .
In6 S14 2.522(3) .
In7 S12 2.418(3) .
In7 S15 2.421(2) .
In7 S7 2.498(3) .
In7 S14 2.506(3) .
In8 S13 2.422(3) .
In8 S8 2.444(3) .
In8 S17 2.460(3) .
In8 S16 2.505(2) .
In9 S18 2.404(3) .
In9 S17 2.411(2) .
In9 S14 2.507(3) .
In9 S9 2.517(2) .
In10 S18 2.431(3) .
In10 S10 2.431(3) .
In10 S15 2.449(3) .
In10 S20 2.527(2) 4_566
In11 N2 2.290(8) .
In11 N1 2.290(7) .
In11 S19 2.566(2) .
In11 S19 2.567(2) 3_655
In11 S16 2.707(2) .
In11 S20 2.729(2) .
In12 N4 2.253(8) .
In12 N3 2.316(8) .
In12 S16 2.473(2) .
In12 S20 2.478(2) 3_655
In12 S19 2.603(2) 3_655
Ni1 N8 2.106(9) .
Ni1 N9 2.116(9) .
Ni1 N6 2.121(9) .
Ni1 N7 2.130(8) .
Ni1 N5 2.135(8) .
Ni1 N10 2.151(9) .
S1 In5 2.465(3) 2_545
S19 In11 2.567(2) 3_655
S19 In12 2.603(2) 3_655
S20 In12 2.478(2) 3_655
S20 In10 2.527(2) 4_565
N1 C1 1.459(13) .
N1 H1 0.8700 .
N2 C6 1.483(13) .
N2 H2 0.8700 .
N3 C7 1.489(12) .
N3 H3 0.8700 .
N4 C12 1.500(13) .
N4 H4 0.8700 .
N5 C13 1.465(15) .
N5 H5 0.8700 .
N6 C18 1.474(16) .
N6 H6 0.8700 .
N7 C19 1.440(14) .
N7 H7 0.8700 .
N8 C24 1.449(14) .
N8 H8 0.8700 .
N9 C25 1.471(15) .
N9 H9 0.8700 .
N10 C30 1.454(16) .
N10 H10 0.8700 .
C1 C6 1.438(17) .
C1 C2 1.506(14) .
C1 H1A 0.9900 .
C2 C3 1.534(18) .
C2 H2A 0.9800 .
C2 H2B 0.9800 .
C3 C4 1.42(2) .
C3 H3A 0.9800 .
C3 H3B 0.9800 .
C4 C5 1.493(18) .
C4 H4A 0.9800 .
C4 H4B 0.9800 .
C5 C6 1.521(15) .
C5 H5A 0.9800 .
C5 H5B 0.9800 .
C6 H6A 0.9900 .
C7 C12 1.457(15) .
C7 C8 1.518(13) .
C7 H7A 0.9900 .
C8 C9 1.507(17) .
C8 H8A 0.9800 .
C8 H8B 0.9800 .
C9 C10 1.50(2) .
C9 H9A 0.9800 .
C9 H9B 0.9800 .
C10 C11 1.513(17) .
C10 H10A 0.9800 .
C10 H10B 0.9800 .
C11 C12 1.513(15) .
C11 H11A 0.9800 .
C11 H11B 0.9800 .
C12 H12 0.9900 .
C13 C18 1.423(18) .
C13 C14 1.548(17) .
C13 H13 0.9900 .
C14 C15 1.492(18) .
C14 H14A 0.9800 .
C14 H14B 0.9800 .
C15 C16 1.41(2) .
C15 H15A 0.9800 .
C15 H15B 0.9800 .
C16 C17 1.57(2) .
C16 H16A 0.9800 .
C16 H16B 0.9800 .
C17 C18 1.551(18) .
C17 H17A 0.9800 .
C17 H17B 0.9800 .
C18 H18 0.9900 .
C19 C20 1.493(15) .
C19 C24 1.502(15) .
C19 H19 0.9900 .
C20 C21 1.518(15) .
C20 H20A 0.9800 .
C20 H20B 0.9800 .
C21 C22 1.454(17) .
C21 H21A 0.9800 .
C21 H21B 0.9800 .
C22 C23 1.540(17) .
C22 H22A 0.9800 .
C22 H22B 0.9800 .
C23 C24 1.525(16) .
C23 H23A 0.9800 .
C23 H23B 0.9800 .
C24 H24 0.9900 .
C25 C26 1.487(18) .
C25 C30 1.526(18) .
C25 H25 0.9900 .
C26 C27 1.55(2) .
C26 H26A 0.9800 .
C26 H26B 0.9800 .
C27 C28 1.50(3) .
C27 H27A 0.9800 .
C27 H27B 0.9800 .
C28 C29 1.46(2) .
C28 H28A 0.9800 .
C28 H28B 0.9800 .
C29 C30 1.510(17) .
C29 H29A 0.9800 .
C29 H29B 0.9800 .
C30 H30 0.9900 .

loop_
_geom_torsion_atom_site_label_1
_geom_torsion_atom_site_label_2
_geom_torsion_atom_site_label_3
_geom_torsion_atom_site_label_4
_geom_torsion
_geom_torsion_site_symmetry_1
_geom_torsion_site_symmetry_4
S2 In1 S1 In5 56.78(15) . 2_545
S3 In1 S1 In5 -68.23(13) . 2_545
S4 In1 S1 In5 176.65(11) . 2_545
S5 In2 S2 In1 178.06(11) . .
S6 In2 S2 In1 59.44(15) . .
S7 In2 S2 In1 -62.10(14) . .
S1 In1 S2 In2 -179.76(11) . .
S3 In1 S2 In2 -60.68(15) . .
S4 In1 S2 In2 65.39(15) . .
S8 In3 S3 In1 -178.00(10) . .
S9 In3 S3 In1 63.93(13) . .
S6 In3 S3 In1 -55.79(13) . .
S2 In1 S3 In3 60.48(14) . .
S1 In1 S3 In3 179.69(10) . .
S4 In1 S3 In3 -67.61(13) . .
S10 In4 S4 In1 -175.27(10) . .
S7 In4 S4 In1 61.07(13) . .
S9 In4 S4 In1 -60.54(13) . .
S2 In1 S4 In4 -65.84(14) . .
S1 In1 S4 In4 178.11(11) . .
S3 In1 S4 In4 64.24(13) . .
S2 In2 S5 In5 178.07(12) . .
S6 In2 S5 In5 -62.18(13) . .
S7 In2 S5 In5 59.23(13) . .
S11 In5 S5 In2 63.10(14) . .
S12 In5 S5 In2 -66.64(13) . .
S1 In5 S5 In2 169.99(10) 2 .
S2 In2 S6 In3 -62.85(13) . .
S5 In2 S6 In3 179.08(10) . .
S7 In2 S6 In3 57.72(12) . .
S2 In2 S6 In6 177.61(10) . .
S5 In2 S6 In6 59.54(12) . .
S7 In2 S6 In6 -61.83(11) . .
S8 In3 S6 In2 179.95(9) . .
S3 In3 S6 In2 59.52(12) . .
S9 In3 S6 In2 -59.44(12) . .
S8 In3 S6 In6 -61.18(12) . .
S3 In3 S6 In6 178.39(10) . .
S9 In3 S6 In6 59.43(12) . .
S11 In6 S6 In2 -57.26(13) . .
S13 In6 S6 In2 -177.34(9) . .
S14 In6 S6 In2 59.48(11) . .
S11 In6 S6 In3 -177.15(10) . .
S13 In6 S6 In3 62.77(11) . .
S14 In6 S6 In3 -60.41(11) . .
S12 In7 S7 In4 -177.23(10) . .
S15 In7 S7 In4 -60.37(12) . .
S14 In7 S7 In4 56.53(12) . .
S12 In7 S7 In2 64.02(12) . .
S15 In7 S7 In2 -179.12(9) . .
S14 In7 S7 In2 -62.21(11) . .
S4 In4 S7 In7 -179.79(10) . .
S10 In4 S7 In7 58.52(13) . .
S9 In4 S7 In7 -56.64(12) . .
S4 In4 S7 In2 -62.16(12) . .
S10 In4 S7 In2 176.15(9) . .
S9 In4 S7 In2 60.98(11) . .
S2 In2 S7 In7 -175.82(10) . .
S5 In2 S7 In7 -57.64(12) . .
S6 In2 S7 In7 62.67(11) . .
S2 In2 S7 In4 63.25(12) . .
S5 In2 S7 In4 -178.57(10) . .
S6 In2 S7 In4 -58.26(12) . .
S3 In3 S8 In8 178.59(10) . .
S9 In3 S8 In8 -63.00(11) . .
S6 In3 S8 In8 58.61(12) . .
S13 In8 S8 In3 -69.28(12) . .
S17 In8 S8 In3 69.59(12) . .
S16 In8 S8 In3 176.26(8) . .
S8 In3 S9 In4 -176.30(9) . .
S3 In3 S9 In4 -57.74(12) . .
S6 In3 S9 In4 60.90(11) . .
S8 In3 S9 In9 65.28(11) . .
S3 In3 S9 In9 -176.15(9) . .
S6 In3 S9 In9 -57.51(11) . .
S4 In4 S9 In3 57.92(12) . .
S10 In4 S9 In3 176.53(9) . .
S7 In4 S9 In3 -62.32(11) . .
S4 In4 S9 In9 178.37(9) . .
S10 In4 S9 In9 -63.02(11) . .
S7 In4 S9 In9 58.13(11) . .
S18 In9 S9 In3 179.96(9) . .
S17 In9 S9 In3 -59.86(11) . .
S14 In9 S9 In3 56.01(11) . .
S18 In9 S9 In4 61.92(12) . .
S17 In9 S9 In4 -177.89(9) . .
S14 In9 S9 In4 -62.03(11) . .
S4 In4 S10 In10 -171.23(10) . .
S7 In4 S10 In10 -50.79(12) . .
S9 In4 S10 In10 68.32(11) . .
S18 In10 S10 In4 -75.48(12) . .
S15 In10 S10 In4 56.21(13) . .
S20 In10 S10 In4 165.55(9) 4_566 .
S13 In6 S11 In5 169.37(10) . .
S6 In6 S11 In5 54.42(14) . .
S14 In6 S11 In5 -65.45(13) . .
S12 In5 S11 In6 66.58(14) . .
S1 In5 S11 In6 -170.87(11) 2 .
S5 In5 S11 In6 -57.45(14) . .
S15 In7 S12 In5 173.04(11) . .
S7 In7 S12 In5 -72.15(14) . .
S14 In7 S12 In5 50.79(16) . .
S11 In5 S12 In7 -54.75(16) . .
S1 In5 S12 In7 -167.87(11) 2 .
S5 In5 S12 In7 73.02(14) . .
S11 In6 S13 In8 168.93(10) . .
S6 In6 S13 In8 -68.89(11) . .
S14 In6 S13 In8 50.31(13) . .
S8 In8 S13 In6 79.32(12) . .
S17 In8 S13 In6 -58.69(13) . .
S16 In8 S13 In6 -167.06(9) . .
S12 In7 S14 In9 -179.13(10) . .
S15 In7 S14 In9 57.85(11) . .
S7 In7 S14 In9 -58.04(11) . .
S12 In7 S14 In6 -59.70(13) . .
S15 In7 S14 In6 177.28(9) . .
S7 In7 S14 In6 61.39(11) . .
S18 In9 S14 In7 -61.88(12) . .
S17 In9 S14 In7 178.10(9) . .
S9 In9 S14 In7 61.98(11) . .
S18 In9 S14 In6 179.76(9) . .
S17 In9 S14 In6 59.74(11) . .
S9 In9 S14 In6 -56.38(12) . .
S11 In6 S14 In7 63.48(12) . .
S13 In6 S14 In7 -174.20(9) . .
S6 In6 S14 In7 -59.27(11) . .
S11 In6 S14 In9 -178.16(10) . .
S13 In6 S14 In9 -55.84(13) . .
S6 In6 S14 In9 59.09(11) . .
S12 In7 S15 In10 173.46(11) . .
S7 In7 S15 In10 58.45(12) . .
S14 In7 S15 In10 -59.89(12) . .
S18 In10 S15 In7 68.11(12) . .
S10 In10 S15 In7 -62.77(13) . .
S20 In10 S15 In7 -175.44(9) 4_566 .
N4 In12 S16 In8 -35.0(3) . .
N3 In12 S16 In8 43.2(2) . .
S20 In12 S16 In8 144.93(8) 3_655 .
S19 In12 S16 In8 -121.24(8) 3_655 .
N4 In12 S16 In11 88.3(3) . .
N3 In12 S16 In11 166.4(2) . .
S20 In12 S16 In11 -91.83(7) 3_655 .
S19 In12 S16 In11 2.00(7) 3_655 .
S13 In8 S16 In12 171.02(9) . .
S8 In8 S16 In12 -71.26(10) . .
S17 In8 S16 In12 48.63(10) . .
S13 In8 S16 In11 72.19(12) . .
S8 In8 S16 In11 -170.09(10) . .
S17 In8 S16 In11 -50.20(12) . .
N2 In11 S16 In12 -97.03(19) . .
N1 In11 S16 In12 -172.5(2) . .
S19 In11 S16 In12 86.59(7) . .
S19 In11 S16 In12 -2.02(7) 3_655 .
S20 In11 S16 In12 169.6(6) . .
N2 In11 S16 In8 10.3(2) . .
N1 In11 S16 In8 -65.1(2) . .
S19 In11 S16 In8 -166.05(10) . .
S19 In11 S16 In8 105.33(11) 3_655 .
S20 In11 S16 In8 -83.1(6) . .
S18 In9 S17 In8 176.87(10) . .
S14 In9 S17 In8 -62.30(11) . .
S9 In9 S17 In8 55.97(11) . .
S13 In8 S17 In9 68.03(12) . .
S8 In8 S17 In9 -67.83(12) . .
S16 In8 S17 In9 -178.78(9) . .
S17 In9 S18 In10 -178.67(9) . .
S14 In9 S18 In10 63.26(12) . .
S9 In9 S18 In10 -60.20(12) . .
S10 In10 S18 In9 67.98(12) . .
S15 In10 S18 In9 -67.36(12) . .
S20 In10 S18 In9 -176.53(8) 4_566 .
N2 In11 S19 In11 138(2) . 3_655
N1 In11 S19 In11 -172.7(2) . 3_655
S19 In11 S19 In11 0.0 3_655 3_655
S16 In11 S19 In11 -88.27(7) . 3_655
S20 In11 S19 In11 98.51(7) . 3_655
N2 In11 S19 In12 49(2) . 3_655
N1 In11 S19 In12 97.7(2) . 3_655
S19 In11 S19 In12 -89.60(7) 3_655 3_655
S16 In11 S19 In12 -177.87(7) . 3_655
S20 In11 S19 In12 8.91(7) . 3_655
N2 In11 S20 In12 173.82(19) . 3_655
N1 In11 S20 In12 -110.4(2) . 3_655
S19 In11 S20 In12 -9.37(7) . 3_655
S19 In11 S20 In12 79.00(7) 3_655 3_655
S16 In11 S20 In12 -92.5(6) . 3_655
N2 In11 S20 In10 -80.5(2) . 4_565
N1 In11 S20 In10 -4.7(2) . 4_565
S19 In11 S20 In10 96.31(10) . 4_565
S19 In11 S20 In10 -175.32(9) 3_655 4_565
S16 In11 S20 In10 13.2(6) . 4_565
N2 In11 N1 C1 13.0(7) . .
S19 In11 N1 C1 -163.1(7) . .
S19 In11 N1 C1 54.3(14) 3_655 .
S16 In11 N1 C1 107.1(7) . .
S20 In11 N1 C1 -75.0(7) . .
N1 In11 N2 C6 9.9(7) . .
S19 In11 N2 C6 60(3) . .
S19 In11 N2 C6 -162.2(7) 3_655 .
S16 In11 N2 C6 -73.7(7) . .
S20 In11 N2 C6 99.5(7) . .
N4 In12 N3 C7 11.2(6) . .
S16 In12 N3 C7 -113.3(6) . .
S20 In12 N3 C7 141.5(6) 3_655 .
S19 In12 N3 C7 15.2(11) 3_655 .
N3 In12 N4 C12 16.6(7) . .
S16 In12 N4 C12 107.9(7) . .
S20 In12 N4 C12 -72.0(8) 3_655 .
S19 In12 N4 C12 -162.1(7) 3_655 .
N8 Ni1 N5 C13 -30(3) . .
N9 Ni1 N5 C13 164.1(9) . .
N6 Ni1 N5 C13 -13.0(9) . .
N7 Ni1 N5 C13 -104.1(9) . .
N10 Ni1 N5 C13 83.3(9) . .
N8 Ni1 N6 C18 165.5(9) . .
N9 Ni1 N6 C18 -39(3) . .
N7 Ni1 N6 C18 83.4(9) . .
N5 Ni1 N6 C18 -12.6(9) . .
N10 Ni1 N6 C18 -102.8(9) . .
N8 Ni1 N7 C19 16.8(7) . .
N9 Ni1 N7 C19 -77.0(8) . .
N6 Ni1 N7 C19 108.6(8) . .
N5 Ni1 N7 C19 -169.6(7) . .
N10 Ni1 N7 C19 -35(2) . .
N9 Ni1 N8 C24 99.6(8) . .
N6 Ni1 N8 C24 -83.1(8) . .
N7 Ni1 N8 C24 8.6(8) . .
N5 Ni1 N8 C24 -66(3) . .
N10 Ni1 N8 C24 -179.7(8) . .
N8 Ni1 N9 C25 75.0(9) . .
N6 Ni1 N9 C25 -81(3) . .
N7 Ni1 N9 C25 157.0(8) . .
N5 Ni1 N9 C25 -106.7(8) . .
N10 Ni1 N9 C25 -15.9(8) . .
N8 Ni1 N10 C30 -107.9(9) . .
N9 Ni1 N10 C30 -14.1(9) . .
N6 Ni1 N10 C30 159.9(9) . .
N7 Ni1 N10 C30 -57(2) . .
N5 Ni1 N10 C30 78.1(9) . .
In11 N1 C1 C6 -36.1(13) . .
In11 N1 C1 C2 -171.4(8) . .
C6 C1 C2 C3 42.0(17) . .
N1 C1 C2 C3 176.9(11) . .
C1 C2 C3 C4 -44.5(19) . .
C2 C3 C4 C5 48(2) . .
C3 C4 C5 C6 -46(2) . .
N1 C1 C6 N2 46.6(15) . .
C2 C1 C6 N2 -178.5(10) . .
N1 C1 C6 C5 -179.1(10) . .
C2 C1 C6 C5 -44.1(17) . .
In11 N2 C6 C1 -32.5(13) . .
In11 N2 C6 C5 -168.4(9) . .
C4 C5 C6 C1 44.6(17) . .
C4 C5 C6 N2 178.4(12) . .
In12 N3 C7 C12 -38.0(10) . .
In12 N3 C7 C8 -164.7(7) . .
C12 C7 C8 C9 52.5(14) . .
N3 C7 C8 C9 176.8(10) . .
C7 C8 C9 C10 -56.2(15) . .
C8 C9 C10 C11 60.4(16) . .
C9 C10 C11 C12 -58.4(17) . .
N3 C7 C12 N4 53.7(12) . .
C8 C7 C12 N4 179.7(9) . .
N3 C7 C12 C11 -178.8(9) . .
C8 C7 C12 C11 -52.8(14) . .
In12 N4 C12 C7 -43.6(11) . .
In12 N4 C12 C11 -170.7(9) . .
C10 C11 C12 C7 55.2(16) . .
C10 C11 C12 N4 -178.9(12) . .
Ni1 N5 C13 C18 38.5(15) . .
Ni1 N5 C13 C14 172.9(10) . .
C18 C13 C14 C15 -43.3(19) . .
N5 C13 C14 C15 -175.4(13) . .
C13 C14 C15 C16 45(2) . .
C14 C15 C16 C17 -53(2) . .
C15 C16 C17 C18 54(2) . .
N5 C13 C18 N6 -52.9(17) . .
C14 C13 C18 N6 173.7(11) . .
N5 C13 C18 C17 -179.1(13) . .
C14 C13 C18 C17 47(2) . .
Ni1 N6 C18 C13 38.2(14) . .
Ni1 N6 C18 C17 165.3(11) . .
C16 C17 C18 C13 -51(2) . .
C16 C17 C18 N6 -177.3(14) . .
Ni1 N7 C19 C20 -166.6(9) . .
Ni1 N7 C19 C24 -38.8(11) . .
N7 C19 C20 C21 177.3(10) . .
C24 C19 C20 C21 49.7(15) . .
C19 C20 C21 C22 -50.9(16) . .
C20 C21 C22 C23 52.5(16) . .
C21 C22 C23 C24 -54.8(15) . .
Ni1 N8 C24 C19 -32.3(12) . .
Ni1 N8 C24 C23 -160.4(8) . .
N7 C19 C24 N8 48.7(14) . .
C20 C19 C24 N8 179.4(10) . .
N7 C19 C24 C23 176.9(10) . .
C20 C19 C24 C23 -52.4(14) . .
C22 C23 C24 N8 -177.6(10) . .
C22 C23 C24 C19 54.8(14) . .
Ni1 N9 C25 C26 166.0(11) . .
Ni1 N9 C25 C30 42.8(12) . .
N9 C25 C26 C27 -179.0(15) . .
C30 C25 C26 C27 -56(2) . .
C25 C26 C27 C28 56(2) . .
C26 C27 C28 C29 -53(2) . .
C27 C28 C29 C30 51(2) . .
Ni1 N10 C30 C29 164.6(11) . .
Ni1 N10 C30 C25 40.0(13) . .
C28 C29 C30 N10 -172.9(16) . .
C28 C29 C30 C25 -52(2) . .
N9 C25 C30 N10 -55.7(14) . .
C26 C25 C30 N10 178.8(12) . .
N9 C25 C30 C29 179.5(11) . .
C26 C25 C30 C29 54.1(17) . .

loop_
_platon_squeeze_void_nr
_platon_squeeze_void_average_x
_platon_squeeze_void_average_y
_platon_squeeze_void_average_z
_platon_squeeze_void_volume
_platon_squeeze_void_count_electrons
1 0.914 0.000 0.500 1158.3 63.2
2 0.951 0.500 1.000 1158.3 67.0
